data_7239222
loop_
_publ_author_name
'Li, Yanqiu'
'Yang, Bingchuan'
'Sun, Yan'
'Wang, Huayi'
'Li, Huipeng'
'Fang, Shuai'
'Niu, Xiaoyi'
'Ma, Chen'

_publ_section_title
;
 A metal-free tandem cycloaddition strategy for the synthesis of
 indolizines from pyridine derivatives and \g-bromo-crotonates under mild
 conditions
;
_journal_issue 44
_journal_name_full 'RSC Advances'
_journal_page_first 21418
_journal_paper_doi 10.1039/c3ra43613f
_journal_volume 3
_journal_year 2013
_chemical_formula_moiety 'C22 H21 N O4'
_chemical_formula_sum 'C22 H21 N O4'
_chemical_formula_weight 363.40
_space_group_IT_number 2
_space_group_name_Hall '-P 1'
_space_group_name_H-M_alt 'P -1'
_symmetry_cell_setting triclinic
_symmetry_space_group_name_Hall '-P 1'
_symmetry_space_group_name_H-M 'P -1'
_atom_sites_solution_hydrogens geom
_atom_sites_solution_primary direct
_atom_sites_solution_secondary difmap
_audit_creation_method SHELXL-97
_cell_angle_alpha 74.7452(7)
_cell_angle_beta 77.1894(8)
_cell_angle_gamma 83.1256(8)
_cell_formula_units_Z 2
_cell_length_a 7.5360(5)
_cell_length_b 8.5400(6)
_cell_length_c 15.3432(11)
_cell_measurement_reflns_used 3469
_cell_measurement_temperature 293(2)
_cell_measurement_theta_max 27.57
_cell_measurement_theta_min 2.48
_cell_volume 926.97(11)
_computing_cell_refinement 'APEX2 Software Suite (Bruker,2009)'
_computing_data_collection 'APEX2 Software Suite (Bruker,2009)'
_computing_data_reduction 'APEX2 Software Suite (Bruker,2009)'
_computing_molecular_graphics 'SHELXTL (Bruker, 1997)'
_computing_publication_material 'WINGX (Farrugia,1999)'
_computing_structure_refinement 'SHELXL-97 (Sheldrick, 1997)'
_computing_structure_solution 'SIR97 (Altomare,1999)'
_diffrn_ambient_temperature 293(2)
_diffrn_measured_fraction_theta_full 0.983
_diffrn_measured_fraction_theta_max 0.983
_diffrn_measurement_device_type 'Bruker APEX2 CCD area-detector diffractometer'
_diffrn_measurement_method '\f and \w scans'
_diffrn_radiation_monochromator graphite
_diffrn_radiation_source 'fine-focus sealed tube'
_diffrn_radiation_type MoK\a
_diffrn_radiation_wavelength 0.71069
_diffrn_reflns_av_R_equivalents 0.0205
_diffrn_reflns_av_sigmaI/netI 0.0232
_diffrn_reflns_limit_h_max 9
_diffrn_reflns_limit_h_min -9
_diffrn_reflns_limit_k_max 11
_diffrn_reflns_limit_k_min -11
_diffrn_reflns_limit_l_max 19
_diffrn_reflns_limit_l_min -19
_diffrn_reflns_number 10932
_diffrn_reflns_theta_full 27.56
_diffrn_reflns_theta_max 27.56
_diffrn_reflns_theta_min 2.48
_diffrn_standards_number 0
_exptl_absorpt_coefficient_mu 0.090
_exptl_absorpt_correction_T_max 0.9840
_exptl_absorpt_correction_T_min 0.9633
_exptl_absorpt_correction_type multi-scan
_exptl_absorpt_process_details 'APEX2 Software Suite (Bruker,2009)'
_exptl_crystal_colour yellow
_exptl_crystal_density_diffrn 1.302
_exptl_crystal_density_method 'not measured'
_exptl_crystal_description prism
_exptl_crystal_F_000 384
_exptl_crystal_size_max 0.42
_exptl_crystal_size_mid 0.24
_exptl_crystal_size_min 0.18
_refine_diff_density_max 0.197
_refine_diff_density_min -0.143
_refine_diff_density_rms 0.030
_refine_ls_extinction_coef 0.0090(18)
_refine_ls_extinction_expression Fc^*^=kFc[1+0.001xFc^2^\l^3^/sin(2\q)]^-1/4^
_refine_ls_extinction_method SHELXL
_refine_ls_goodness_of_fit_ref 1.017
_refine_ls_hydrogen_treatment constr
_refine_ls_matrix_type full
_refine_ls_number_parameters 247
_refine_ls_number_reflns 4200
_refine_ls_number_restraints 0
_refine_ls_restrained_S_all 1.017
_refine_ls_R_factor_all 0.0575
_refine_ls_R_factor_gt 0.0399
_refine_ls_shift/su_max 0.000
_refine_ls_shift/su_mean 0.000
_refine_ls_structure_factor_coef Fsqd
_refine_ls_weighting_details 'calc w=1/[\s^2^(Fo^2^)+(0.0419P)^2^+0.1672P] where P=(Fo^2^+2Fc^2^)/3'
_refine_ls_weighting_scheme calc
_refine_ls_wR_factor_gt 0.0948
_refine_ls_wR_factor_ref 0.1048
_reflns_number_gt 3075
_reflns_number_total 4200
_reflns_threshold_expression >2sigma(I)
_cod_data_source_file c3ra43613f.txt
_cod_data_source_block hy_machen01
_cod_depositor_comments
;
The following automatic conversions were performed:

data item '_symmetry_cell_setting' value 'Triclinic' was changed to
'triclinic' in accordance with the
/home/saulius/struct/COD-crude-data/automatic-downloads/DataCite-retrospective/RSC/depositions/lib/dictionaries/cif_core.dic
dictionary named 'cif_core.dic' version 2.4.2 last updated on
2011-04-26.

Automatic conversion script
Id: cif_fix_values 6909 2019-04-08 15:41:33Z antanas 
;
_cod_original_sg_symbol_Hall '-p 1'
_cod_original_sg_symbol_H-M 'P-1   '
_cod_database_code 7239222

loop_
_symmetry_equiv_pos_as_xyz
'x, y, z'
'-x, -y, -z'

loop_
_atom_site_label
_atom_site_type_symbol
_atom_site_fract_x
_atom_site_fract_y
_atom_site_fract_z
_atom_site_U_iso_or_equiv
_atom_site_adp_type
_atom_site_occupancy
_atom_site_symmetry_multiplicity
_atom_site_calc_flag
_atom_site_refinement_flags
C1 C 0.2527(2) -0.35584(17) 0.52655(10) 0.0529(4) Uani 1 1 d .
H1 H 0.1875 -0.4019 0.5850 0.063 Uiso 1 1 calc R
C2 C 0.3096(2) -0.44948(19) 0.46347(11) 0.0609(4) Uani 1 1 d .
H2 H 0.2818 -0.5579 0.4796 0.073 Uiso 1 1 calc R
C3 C 0.4070(2) -0.3839(2) 0.37690(10) 0.0599(4) Uani 1 1 d .
H3 H 0.4448 -0.4475 0.3345 0.072 Uiso 1 1 calc R
C4 C 0.4480(2) -0.2241(2) 0.35349(10) 0.0589(4) Uani 1 1 d .
H4 H 0.5151 -0.1796 0.2953 0.071 Uiso 1 1 calc R
C5 C 0.3901(2) -0.12900(18) 0.41594(9) 0.0531(4) Uani 1 1 d .
H5 H 0.4173 -0.0204 0.3990 0.064 Uiso 1 1 calc R
C6 C 0.29163(17) -0.19355(16) 0.50386(8) 0.0421(3) Uani 1 1 d .
C7 C 0.22588(17) -0.09047(15) 0.56978(8) 0.0416(3) Uani 1 1 d .
C8 C 0.16267(19) 0.07415(16) 0.53703(9) 0.0472(3) Uani 1 1 d .
H8 H 0.1689 0.1167 0.4741 0.057 Uiso 1 1 calc R
C9 C 0.09408(19) 0.16906(16) 0.59569(9) 0.0473(3) Uani 1 1 d .
H9 H 0.0510 0.2755 0.5731 0.057 Uiso 1 1 calc R
C10 C 0.21734(18) -0.14893(15) 0.66284(8) 0.0422(3) Uani 1 1 d .
H10 H 0.2574 -0.2562 0.6856 0.051 Uiso 1 1 calc R
C11 C 0.14911(17) -0.04959(15) 0.72446(8) 0.0408(3) Uani 1 1 d .
C12 C 0.12096(19) -0.06956(16) 0.82059(8) 0.0442(3) Uani 1 1 d .
C13 C 0.1524(2) -0.21616(16) 0.89105(9) 0.0480(3) Uani 1 1 d .
C14 C 0.2684(2) -0.49169(17) 0.92107(10) 0.0617(4) Uani 1 1 d .
H14A H 0.1545 -0.5310 0.9599 0.074 Uiso 1 1 calc R
H14B H 0.3464 -0.4758 0.9601 0.074 Uiso 1 1 calc R
C15 C 0.3591(3) -0.6107(2) 0.86711(12) 0.0712(5) Uani 1 1 d .
H15A H 0.2859 -0.6176 0.8246 0.107 Uiso 1 1 calc R
H15B H 0.3730 -0.7156 0.9083 0.107 Uiso 1 1 calc R
H15C H 0.4769 -0.5757 0.8337 0.107 Uiso 1 1 calc R
C16 C 0.04397(19) 0.07746(16) 0.84020(9) 0.0476(3) Uani 1 1 d .
H16 H 0.0121 0.0969 0.8987 0.057 Uiso 1 1 calc R
C17 C 0.02236(19) 0.18935(16) 0.75962(9) 0.0449(3) Uani 1 1 d .
C18 C -0.05150(19) 0.35492(16) 0.74123(9) 0.0464(3) Uani 1 1 d .
H18 H -0.0542 0.4053 0.6799 0.056 Uiso 1 1 calc R
C19 C -0.1165(2) 0.44491(16) 0.80152(10) 0.0504(3) Uani 1 1 d .
H19 H -0.1147 0.4026 0.8637 0.061 Uiso 1 1 calc R
C20 C -0.1911(2) 0.61153(16) 0.76880(10) 0.0482(3) Uani 1 1 d .
C21 C -0.3361(2) 0.84787(17) 0.81190(11) 0.0579(4) Uani 1 1 d .
H21A H -0.4372 0.8485 0.7822 0.069 Uiso 1 1 calc R
H21B H -0.2462 0.9180 0.7692 0.069 Uiso 1 1 calc R
C22 C -0.4016(3) 0.9068(2) 0.89819(12) 0.0773(5) Uani 1 1 d .
H22A H -0.4931 0.8385 0.9391 0.116 Uiso 1 1 calc R
H22B H -0.4527 1.0167 0.8828 0.116 Uiso 1 1 calc R
H22C H -0.3011 0.9030 0.9278 0.116 Uiso 1 1 calc R
N1 N 0.08730(15) 0.11005(12) 0.68834(7) 0.0416(3) Uani 1 1 d .
O1 O 0.11037(18) -0.22716(13) 0.97279(6) 0.0740(4) Uani 1 1 d .
O2 O 0.23453(14) -0.34032(11) 0.85564(6) 0.0531(3) Uani 1 1 d .
O3 O -0.25571(15) 0.68383(11) 0.83816(7) 0.0560(3) Uani 1 1 d .
O4 O -0.19716(17) 0.67743(12) 0.68970(7) 0.0694(3) Uani 1 1 d .

loop_
_atom_site_aniso_label
_atom_site_aniso_U_11
_atom_site_aniso_U_22
_atom_site_aniso_U_33
_atom_site_aniso_U_23
_atom_site_aniso_U_13
_atom_site_aniso_U_12
C1 0.0635(9) 0.0482(8) 0.0411(7) -0.0074(6) -0.0031(6) -0.0021(7)
C2 0.0773(11) 0.0468(8) 0.0561(9) -0.0138(7) -0.0079(8) -0.0024(7)
C3 0.0728(10) 0.0636(10) 0.0458(8) -0.0222(7) -0.0132(7) 0.0089(8)
C4 0.0679(10) 0.0691(10) 0.0352(7) -0.0112(7) -0.0044(6) -0.0018(8)
C5 0.0654(9) 0.0529(8) 0.0389(7) -0.0072(6) -0.0077(6) -0.0097(7)
C6 0.0449(7) 0.0460(7) 0.0346(6) -0.0070(5) -0.0115(5) 0.0008(6)
C7 0.0449(7) 0.0419(7) 0.0369(7) -0.0065(5) -0.0095(5) -0.0036(6)
C8 0.0597(8) 0.0456(7) 0.0347(7) -0.0035(5) -0.0139(6) -0.0026(6)
C9 0.0604(9) 0.0381(7) 0.0414(7) -0.0027(5) -0.0162(6) 0.0006(6)
C10 0.0498(7) 0.0382(7) 0.0371(6) -0.0070(5) -0.0098(5) 0.0000(6)
C11 0.0466(7) 0.0359(6) 0.0382(7) -0.0048(5) -0.0105(5) -0.0015(5)
C12 0.0553(8) 0.0408(7) 0.0350(6) -0.0084(5) -0.0088(6) 0.0001(6)
C13 0.0628(9) 0.0442(7) 0.0340(7) -0.0081(6) -0.0077(6) 0.0018(6)
C14 0.0872(11) 0.0447(8) 0.0418(8) -0.0009(6) -0.0088(7) 0.0110(8)
C15 0.0902(12) 0.0541(9) 0.0614(10) -0.0132(8) -0.0112(9) 0.0161(9)
C16 0.0601(9) 0.0428(7) 0.0391(7) -0.0113(6) -0.0087(6) -0.0001(6)
C17 0.0528(8) 0.0397(7) 0.0426(7) -0.0123(6) -0.0091(6) 0.0000(6)
C18 0.0548(8) 0.0386(7) 0.0446(7) -0.0065(6) -0.0124(6) -0.0016(6)
C19 0.0641(9) 0.0424(7) 0.0440(7) -0.0087(6) -0.0148(6) 0.0035(6)
C20 0.0566(8) 0.0406(7) 0.0465(8) -0.0098(6) -0.0103(6) -0.0016(6)
C21 0.0663(10) 0.0416(8) 0.0610(9) -0.0098(7) -0.0126(7) 0.0089(7)
C22 0.0940(13) 0.0600(10) 0.0745(12) -0.0266(9) -0.0086(10) 0.0153(9)
N1 0.0498(6) 0.0361(5) 0.0377(6) -0.0059(4) -0.0116(5) -0.0001(5)
O1 0.1245(10) 0.0547(6) 0.0327(5) -0.0090(5) -0.0083(6) 0.0163(6)
O2 0.0773(7) 0.0412(5) 0.0340(5) -0.0050(4) -0.0085(4) 0.0084(5)
O3 0.0760(7) 0.0410(5) 0.0484(6) -0.0113(4) -0.0146(5) 0.0112(5)
O4 0.1064(9) 0.0490(6) 0.0471(6) -0.0063(5) -0.0185(6) 0.0107(6)

loop_
_atom_type_symbol
_atom_type_description
_atom_type_scat_dispersion_real
_atom_type_scat_dispersion_imag
_atom_type_scat_source
C C 0.0033 0.0016 'International Tables Vol C Tables 4.2.6.8 and 6.1.1.4'
H H 0.0000 0.0000 'International Tables Vol C Tables 4.2.6.8 and 6.1.1.4'
N N 0.0061 0.0033 'International Tables Vol C Tables 4.2.6.8 and 6.1.1.4'
O O 0.0106 0.0060 'International Tables Vol C Tables 4.2.6.8 and 6.1.1.4'

loop_
_geom_angle_atom_site_label_1
_geom_angle_atom_site_label_2
_geom_angle_atom_site_label_3
_geom_angle
C2 C1 C6 120.75(13)
C2 C1 H1 119.6
C6 C1 H1 119.6
C3 C2 C1 120.55(14)
C3 C2 H2 119.7
C1 C2 H2 119.7
C4 C3 C2 119.53(14)
C4 C3 H3 120.2
C2 C3 H3 120.2
C3 C4 C5 120.32(14)
C3 C4 H4 119.8
C5 C4 H4 119.8
C4 C5 C6 120.86(14)
C4 C5 H5 119.6
C6 C5 H5 119.6
C1 C6 C5 117.98(12)
C1 C6 C7 121.22(12)
C5 C6 C7 120.77(12)
C10 C7 C8 118.08(12)
C10 C7 C6 122.36(12)
C8 C7 C6 119.53(11)
C9 C8 C7 121.04(12)
C9 C8 H8 119.5
C7 C8 H8 119.5
C8 C9 N1 120.47(12)
C8 C9 H9 119.8
N1 C9 H9 119.8
C7 C10 C11 121.25(12)
C7 C10 H10 119.4
C11 C10 H10 119.4
N1 C11 C10 118.00(11)
N1 C11 C12 106.19(11)
C10 C11 C12 135.80(12)
C16 C12 C11 107.82(11)
C16 C12 C13 123.62(12)
C11 C12 C13 128.45(12)
O1 C13 O2 122.60(12)
O1 C13 C12 124.47(13)
O2 C13 C12 112.92(11)
O2 C14 C15 107.27(12)
O2 C14 H14A 110.3
C15 C14 H14A 110.3
O2 C14 H14B 110.3
C15 C14 H14B 110.3
H14A C14 H14B 108.5
C14 C15 H15A 109.5
C14 C15 H15B 109.5
H15A C15 H15B 109.5
C14 C15 H15C 109.5
H15A C15 H15C 109.5
H15B C15 H15C 109.5
C17 C16 C12 109.64(12)
C17 C16 H16 125.2
C12 C16 H16 125.2
C16 C17 N1 106.39(11)
C16 C17 C18 132.31(12)
N1 C17 C18 121.30(12)
C19 C18 C17 127.71(13)
C19 C18 H18 116.1
C17 C18 H18 116.1
C18 C19 C20 119.26(13)
C18 C19 H19 120.4
C20 C19 H19 120.4
O4 C20 O3 122.93(13)
O4 C20 C19 125.18(13)
O3 C20 C19 111.88(12)
O3 C21 C22 107.48(12)
O3 C21 H21A 110.2
C22 C21 H21A 110.2
O3 C21 H21B 110.2
C22 C21 H21B 110.2
H21A C21 H21B 108.5
C21 C22 H22A 109.5
C21 C22 H22B 109.5
H22A C22 H22B 109.5
C21 C22 H22C 109.5
H22A C22 H22C 109.5
H22B C22 H22C 109.5
C9 N1 C11 121.15(11)
C9 N1 C17 128.88(11)
C11 N1 C17 109.97(10)
C13 O2 C14 116.52(10)
C20 O3 C21 115.39(11)

loop_
_geom_bond_atom_site_label_1
_geom_bond_atom_site_label_2
_geom_bond_distance
C1 C2 1.379(2)
C1 C6 1.3880(19)
C1 H1 0.9300
C2 C3 1.375(2)
C2 H2 0.9300
C3 C4 1.371(2)
C3 H3 0.9300
C4 C5 1.381(2)
C4 H4 0.9300
C5 C6 1.3918(18)
C5 H5 0.9300
C6 C7 1.4782(17)
C7 C10 1.3726(17)
C7 C8 1.4248(18)
C8 C9 1.3458(18)
C8 H8 0.9300
C9 N1 1.3691(16)
C9 H9 0.9300
C10 C11 1.4072(17)
C10 H10 0.9300
C11 N1 1.3956(15)
C11 C12 1.4096(17)
C12 C16 1.3966(18)
C12 C13 1.4569(18)
C13 O1 1.2046(15)
C13 O2 1.3414(16)
C14 O2 1.4477(16)
C14 C15 1.487(2)
C14 H14A 0.9700
C14 H14B 0.9700
C15 H15A 0.9600
C15 H15B 0.9600
C15 H15C 0.9600
C16 C17 1.3779(18)
C16 H16 0.9300
C17 N1 1.4025(16)
C17 C18 1.4353(18)
C18 C19 1.3301(18)
C18 H18 0.9300
C19 C20 1.4664(19)
C19 H19 0.9300
C20 O4 1.2045(16)
C20 O3 1.3397(16)
C21 O3 1.4489(16)
C21 C22 1.501(2)
C21 H21A 0.9700
C21 H21B 0.9700
C22 H22A 0.9600
C22 H22B 0.9600
C22 H22C 0.9600

loop_
_geom_torsion_atom_site_label_1
_geom_torsion_atom_site_label_2
_geom_torsion_atom_site_label_3
_geom_torsion_atom_site_label_4
_geom_torsion
C6 C1 C2 C3 0.3(2)
C1 C2 C3 C4 0.2(2)
C2 C3 C4 C5 -0.8(2)
C3 C4 C5 C6 0.9(2)
C2 C1 C6 C5 -0.2(2)
C2 C1 C6 C7 177.85(14)
C4 C5 C6 C1 -0.4(2)
C4 C5 C6 C7 -178.47(13)
C1 C6 C7 C10 36.92(19)
C5 C6 C7 C10 -145.04(14)
C1 C6 C7 C8 -140.83(14)
C5 C6 C7 C8 37.21(19)
C10 C7 C8 C9 -1.0(2)
C6 C7 C8 C9 176.90(12)
C7 C8 C9 N1 1.4(2)
C8 C7 C10 C11 -0.30(19)
C6 C7 C10 C11 -178.08(12)
C7 C10 C11 N1 1.02(19)
C7 C10 C11 C12 179.58(14)
N1 C11 C12 C16 -0.20(15)
C10 C11 C12 C16 -178.87(15)
N1 C11 C12 C13 176.13(14)
C10 C11 C12 C13 -2.5(3)
C16 C12 C13 O1 2.4(2)
C11 C12 C13 O1 -173.35(15)
C16 C12 C13 O2 -177.44(13)
C11 C12 C13 O2 6.8(2)
C11 C12 C16 C17 0.11(16)
C13 C12 C16 C17 -176.44(13)
C12 C16 C17 N1 0.03(16)
C12 C16 C17 C18 178.91(14)
C16 C17 C18 C19 1.7(3)
N1 C17 C18 C19 -179.57(14)
C17 C18 C19 C20 -178.31(13)
C18 C19 C20 O4 -1.0(2)
C18 C19 C20 O3 178.12(13)
C8 C9 N1 C11 -0.7(2)
C8 C9 N1 C17 179.67(13)
C10 C11 N1 C9 -0.55(18)
C12 C11 N1 C9 -179.50(12)
C10 C11 N1 C17 179.17(11)
C12 C11 N1 C17 0.22(14)
C16 C17 N1 C9 179.53(13)
C18 C17 N1 C9 0.5(2)
C16 C17 N1 C11 -0.15(15)
C18 C17 N1 C11 -179.19(12)
O1 C13 O2 C14 1.0(2)
C12 C13 O2 C14 -179.10(13)
C15 C14 O2 C13 179.92(14)
O4 C20 O3 C21 0.6(2)
C19 C20 O3 C21 -178.57(12)
C22 C21 O3 C20 179.40(13)
